data_4029064
loop_
_publ_author_name
'Wang, Li-Jing'
'Zhu, Hai-Tao'
'Wang, An-Qi'
'Qiu, Yi-Feng'
'Liu, Xue-Yuan'
'Liang, Yong-Min'

_publ_section_title
;
 Gold-catalyzed tandem [3,3]-propargyl ester rearrangement leading to
 (E)-1H-inden-1-ones.
;
_journal_issue 1
_journal_name_full 'The Journal of organic chemistry'
_journal_page_first 204
_journal_page_last 212
_journal_paper_doi 10.1021/jo402396h
_journal_volume 79
_journal_year 2014
_chemical_absolute_configuration unk
_chemical_formula_moiety 'C20 H18 O2'
_chemical_formula_sum 'C20 H18 O2'
_chemical_formula_weight 290.34
_chemical_name_systematic
;
 ? 
;
_space_group_crystal_system orthorhombic
_space_group_IT_number 19
_space_group_name_Hall 'P 2ac 2ab'
_space_group_name_H-M_alt 'P 21 21 21'
_symmetry_space_group_name_Hall 'P 2ac 2ab'
_symmetry_space_group_name_H-M 'P 21 21 21'
_atom_sites_solution_hydrogens geom
_atom_sites_solution_primary direct
_atom_sites_solution_secondary difmap
_audit_creation_date 2013-11-27
_audit_creation_method
;
  Olex2 1.2
  (compiled Apr  9 2013 14:06:00, GUI svn.r4458)
;
_cell_angle_alpha 90.00
_cell_angle_beta 90.00
_cell_angle_gamma 90.00
_cell_formula_units_Z 4
_cell_length_a 5.5429(6)
_cell_length_b 8.4278(9)
_cell_length_c 34.013(3)
_cell_measurement_temperature 293(2)
_cell_volume 1588.9(3)
_computing_molecular_graphics
;
O. V. Dolomanov, L. J. Bourhis, R. J. Gildea, J. A. K. Howard and H. Puschmann,
OLEX2: a complete structure solution, refinement and analysis program.
J. Appl. Cryst. (2009). 42, 339-341.
;
_computing_publication_material
;
O. V. Dolomanov, L. J. Bourhis, R. J. Gildea, J. A. K. Howard and H. Puschmann,
OLEX2: a complete structure solution, refinement and analysis program.
J. Appl. Cryst. (2009). 42, 339-341.
;
_computing_structure_refinement 'SHELXL-97 (Sheldrick, 1997)'
_computing_structure_solution 'SHELXS-97 (Sheldrick, 1990)'
_diffrn_ambient_temperature 293(2)
_diffrn_measured_fraction_theta_full 0.998
_diffrn_measured_fraction_theta_max 0.998
_diffrn_radiation_monochromator graphite
_diffrn_radiation_type MoK\a
_diffrn_radiation_wavelength 0.71073
_diffrn_reflns_av_R_equivalents 0.0328
_diffrn_reflns_av_unetI/netI 0.0714
_diffrn_reflns_limit_h_max 6
_diffrn_reflns_limit_h_min -3
_diffrn_reflns_limit_k_max 10
_diffrn_reflns_limit_k_min -9
_diffrn_reflns_limit_l_max 39
_diffrn_reflns_limit_l_min -41
_diffrn_reflns_number 4333
_diffrn_reflns_theta_full 25.50
_diffrn_reflns_theta_max 26.02
_diffrn_reflns_theta_min 3.01
_diffrn_source 'fine-focus sealed tube'
_exptl_absorpt_coefficient_mu 0.077
_exptl_crystal_density_diffrn 1.214
_exptl_crystal_density_method 'not measured'
_exptl_crystal_F_000 616
_refine_diff_density_max 0.156
_refine_diff_density_min -0.133
_refine_diff_density_rms 0.037
_refine_ls_abs_structure_details 'Flack H D (1983), Acta Cryst. A39, 876-881'
_refine_ls_abs_structure_Flack 1(3)
_refine_ls_extinction_coef 0.025(3)
_refine_ls_extinction_expression Fc^*^=kFc[1+0.001xFc^2^\l^3^/sin(2\q)]^-1/4^
_refine_ls_extinction_method SHELXL
_refine_ls_goodness_of_fit_ref 1.077
_refine_ls_hydrogen_treatment mixed
_refine_ls_matrix_type full
_refine_ls_number_parameters 202
_refine_ls_number_reflns 2949
_refine_ls_number_restraints 0
_refine_ls_restrained_S_all 1.077
_refine_ls_R_factor_all 0.1001
_refine_ls_R_factor_gt 0.0664
_refine_ls_shift/su_max 0.017
_refine_ls_shift/su_mean 0.000
_refine_ls_structure_factor_coef Fsqd
_refine_ls_weighting_details 'calc w=1/[\s^2^(Fo^2^)+(0.0460P)^2^+0.4121P] where P=(Fo^2^+2Fc^2^)/3'
_refine_ls_weighting_scheme calc
_refine_ls_wR_factor_gt 0.1412
_refine_ls_wR_factor_ref 0.1653
_reflns_number_gt 1941
_reflns_number_total 2949
_reflns_threshold_expression >2sigma(I)
_cod_data_source_file wanglj1126_3.cif
_cod_data_source_block wanglj1126_3
_cod_database_code 4029064
_olex2_refinement_description
;
1. Fixed Uiso
 At 1.2 times of:
  All C(H) groups, All C(H,H) groups
 At 1.5 times of:
  All C(H,H,H) groups
2.a Ternary CH refined with riding coordinates:
 C9(H9)
2.b Secondary CH2 refined with riding coordinates:
 C18(H18A,H18B)
2.c Aromatic/amide H refined with riding coordinates:
 C1(H1), C2(H2), C4(H4), C5(H5), C7(H7), C11(H11), C12(H12), C13(H13), C14(H14)
2.d Idealised Me refined as rotating group:
 C17(H17A,H17B,H17C), C20(H20A,H20B,H20C)
;

loop_
_space_group_symop_id
_space_group_symop_operation_xyz
1 'x, y, z'
2 '-x+1/2, -y, z+1/2'
3 'x+1/2, -y+1/2, -z'
4 '-x, y+1/2, -z+1/2'

loop_
_atom_site_label
_atom_site_type_symbol
_atom_site_fract_x
_atom_site_fract_y
_atom_site_fract_z
_atom_site_U_iso_or_equiv
_atom_site_adp_type
_atom_site_occupancy
_atom_site_symmetry_multiplicity
_atom_site_calc_flag
_atom_site_refinement_flags
O1 O -0.1963(7) -0.1449(4) -0.63308(9) 0.0810(10) Uani 1 1 d .
O2 O -1.0637(6) -0.6412(4) -0.65837(11) 0.0868(11) Uani 1 1 d .
C1 C -0.4433(7) -0.4012(4) -0.50619(10) 0.0504(9) Uani 1 1 d .
H1 H -0.3000 -0.3442 -0.5046 0.060 Uiso 1 1 calc R
C2 C -0.5313(9) -0.4780(5) -0.47309(11) 0.0587(11) Uani 1 1 d .
H2 H -0.4455 -0.4710 -0.4496 0.070 Uiso 1 1 calc R
C3 C -0.7418(8) -0.5639(4) -0.47402(11) 0.0545(10) Uani 1 1 d .
C4 C -0.8673(8) -0.5670(5) -0.50920(11) 0.0575(11) Uani 1 1 d .
H4 H -1.0126 -0.6218 -0.5104 0.069 Uiso 1 1 calc R
C5 C -0.7836(7) -0.4913(5) -0.54250(11) 0.0526(10) Uani 1 1 d .
H5 H -0.8736 -0.4960 -0.5655 0.063 Uiso 1 1 calc R
C6 C -0.5679(7) -0.4084(4) -0.54217(10) 0.0446(9) Uani 1 1 d .
C7 C -0.4600(8) -0.3247(4) -0.57538(10) 0.0509(10) Uani 1 1 d .
H7 H -0.3273 -0.2624 -0.5690 0.061 Uiso 1 1 calc R
C8 C -0.5198(8) -0.3225(4) -0.61351(10) 0.0489(9) Uani 1 1 d .
C9 C -0.7136(7) -0.4078(4) -0.63687(10) 0.0487(9) Uani 1 1 d .
H9 H -0.8732 -0.3877 -0.6255 0.058 Uiso 1 1 calc R
C10 C -0.6915(8) -0.3292(4) -0.67716(10) 0.0553(11) Uani 1 1 d .
C11 C -0.8449(10) -0.3481(5) -0.70926(11) 0.0741(14) Uani 1 1 d .
H11 H -0.9784 -0.4147 -0.7078 0.089 Uiso 1 1 calc R
C12 C -0.7926(12) -0.2643(6) -0.74371(13) 0.0902(18) Uani 1 1 d .
H12 H -0.8928 -0.2750 -0.7655 0.108 Uiso 1 1 calc R
C13 C -0.5938(12) -0.1657(7) -0.74577(14) 0.0885(18) Uani 1 1 d .
H13 H -0.5617 -0.1112 -0.7690 0.106 Uiso 1 1 calc R
C14 C -0.4408(11) -0.1465(5) -0.71365(13) 0.0784(15) Uani 1 1 d .
H14 H -0.3061 -0.0809 -0.7149 0.094 Uiso 1 1 calc R
C15 C -0.4981(9) -0.2299(4) -0.67956(11) 0.0582(11) Uani 1 1 d .
C16 C -0.3734(9) -0.2227(5) -0.64118(12) 0.0583(11) Uani 1 1 d .
C17 C -0.8367(10) -0.6463(5) -0.43819(12) 0.0796(14) Uani 1 1 d .
H17A H -0.9228 -0.5717 -0.4221 0.119 Uiso 1 1 calc R
H17B H -0.7046 -0.6899 -0.4235 0.119 Uiso 1 1 calc R
H17C H -0.9437 -0.7302 -0.4460 0.119 Uiso 1 1 calc R
C18 C -0.6618(7) -0.5862(4) -0.63824(10) 0.0483(9) Uani 1 1 d .
H18A H -0.5228 -0.6031 -0.6551 0.058 Uiso 1 1 calc R
H18B H -0.6172 -0.6203 -0.6120 0.058 Uiso 1 1 calc R
C19 C -0.8613(9) -0.6904(5) -0.65242(11) 0.0565(10) Uani 1 1 d .
C20 C -0.8008(10) -0.8597(5) -0.65918(15) 0.0860(16) Uani 1 1 d .
H20A H -0.9455 -0.9222 -0.6581 0.129 Uiso 1 1 calc R
H20B H -0.6906 -0.8951 -0.6393 0.129 Uiso 1 1 calc R
H20C H -0.7274 -0.8713 -0.6846 0.129 Uiso 1 1 calc R

loop_
_atom_site_aniso_label
_atom_site_aniso_U_11
_atom_site_aniso_U_22
_atom_site_aniso_U_33
_atom_site_aniso_U_23
_atom_site_aniso_U_13
_atom_site_aniso_U_12
O1 0.091(2) 0.084(2) 0.0679(19) 0.0002(16) 0.012(2) -0.033(2)
O2 0.061(2) 0.102(3) 0.097(2) -0.0104(19) -0.012(2) -0.008(2)
C1 0.049(2) 0.053(2) 0.049(2) -0.0068(17) -0.004(2) -0.005(2)
C2 0.074(3) 0.064(2) 0.0381(18) -0.0041(17) -0.005(2) 0.003(3)
C3 0.067(3) 0.051(2) 0.046(2) -0.0036(17) 0.010(2) 0.001(2)
C4 0.058(2) 0.059(2) 0.055(2) -0.0073(19) 0.007(2) -0.009(2)
C5 0.052(2) 0.062(2) 0.0432(19) -0.0057(17) -0.001(2) -0.005(2)
C6 0.051(2) 0.0457(19) 0.0372(17) -0.0069(15) 0.0015(18) 0.001(2)
C7 0.056(2) 0.050(2) 0.047(2) -0.0094(17) 0.006(2) -0.005(2)
C8 0.061(3) 0.0442(18) 0.0412(18) -0.0026(16) 0.0024(19) -0.005(2)
C9 0.059(2) 0.0483(18) 0.0384(17) 0.0002(15) 0.0003(19) 0.002(2)
C10 0.073(3) 0.053(2) 0.0396(19) 0.0019(17) 0.003(2) 0.016(2)
C11 0.093(4) 0.084(3) 0.045(2) 0.002(2) -0.010(3) 0.023(3)
C12 0.118(5) 0.108(4) 0.044(2) 0.009(2) -0.004(3) 0.026(4)
C13 0.125(5) 0.095(4) 0.046(3) 0.013(3) 0.015(3) 0.027(4)
C14 0.108(4) 0.068(3) 0.058(3) 0.013(2) 0.024(3) 0.006(3)
C15 0.076(3) 0.051(2) 0.047(2) 0.0063(17) 0.008(2) 0.006(2)
C16 0.074(3) 0.051(2) 0.050(2) -0.0016(18) 0.013(2) -0.001(2)
C17 0.105(4) 0.076(3) 0.059(3) 0.006(2) 0.018(3) -0.016(3)
C18 0.052(2) 0.054(2) 0.0390(17) -0.0039(16) -0.0018(19) 0.000(2)
C19 0.063(3) 0.062(2) 0.044(2) -0.0012(18) 0.001(2) -0.005(2)
C20 0.101(4) 0.060(3) 0.097(4) -0.010(2) -0.020(4) -0.011(3)

loop_
_atom_type_symbol
_atom_type_description
_atom_type_scat_dispersion_real
_atom_type_scat_dispersion_imag
_atom_type_scat_source
C C 0.0033 0.0016 'International Tables Vol C Tables 4.2.6.8 and 6.1.1.4'
H H 0.0000 0.0000 'International Tables Vol C Tables 4.2.6.8 and 6.1.1.4'
O O 0.0106 0.0060 'International Tables Vol C Tables 4.2.6.8 and 6.1.1.4'

loop_
_geom_angle_atom_site_label_1
_geom_angle_atom_site_label_2
_geom_angle_atom_site_label_3
_geom_angle
C2 C1 H1 119.5
C2 C1 C6 120.9(4)
C6 C1 H1 119.5
C1 C2 H2 119.1
C3 C2 C1 121.7(4)
C3 C2 H2 119.1
C2 C3 C4 117.2(4)
C2 C3 C17 121.6(4)
C4 C3 C17 121.2(4)
C3 C4 H4 118.9
C5 C4 C3 122.1(4)
C5 C4 H4 118.9
C4 C5 H5 119.4
C4 C5 C6 121.1(4)
C6 C5 H5 119.4
C1 C6 C7 116.8(3)
C5 C6 C1 116.9(3)
C5 C6 C7 126.2(3)
C6 C7 H7 114.5
C8 C7 C6 130.9(4)
C8 C7 H7 114.5
C7 C8 C9 132.5(3)
C7 C8 C16 118.8(4)
C16 C8 C9 108.6(3)
C8 C9 H9 110.6
C8 C9 C10 102.0(3)
C8 C9 C18 110.4(3)
C10 C9 H9 110.6
C10 C9 C18 112.5(3)
C18 C9 H9 110.6
C11 C10 C9 127.2(4)
C15 C10 C9 112.5(3)
C15 C10 C11 120.3(4)
C10 C11 H11 120.9
C10 C11 C12 118.2(5)
C12 C11 H11 120.9
C11 C12 H12 119.6
C13 C12 C11 120.8(5)
C13 C12 H12 119.6
C12 C13 H13 119.5
C12 C13 C14 121.0(5)
C14 C13 H13 119.5
C13 C14 H14 121.4
C15 C14 C13 117.1(5)
C15 C14 H14 121.4
C10 C15 C14 122.7(4)
C10 C15 C16 109.9(3)
C14 C15 C16 127.4(5)
O1 C16 C8 126.8(4)
O1 C16 C15 127.0(4)
C15 C16 C8 106.1(4)
C3 C17 H17A 109.5
C3 C17 H17B 109.5
C3 C17 H17C 109.5
H17A C17 H17B 109.5
H17A C17 H17C 109.5
H17B C17 H17C 109.5
C9 C18 H18A 108.1
C9 C18 H18B 108.1
H18A C18 H18B 107.3
C19 C18 C9 116.7(3)
C19 C18 H18A 108.1
C19 C18 H18B 108.1
O2 C19 C18 122.6(4)
O2 C19 C20 120.8(4)
C20 C19 C18 116.7(4)
C19 C20 H20A 109.5
C19 C20 H20B 109.5
C19 C20 H20C 109.5
H20A C20 H20B 109.5
H20A C20 H20C 109.5
H20B C20 H20C 109.5

loop_
_geom_bond_atom_site_label_1
_geom_bond_atom_site_label_2
_geom_bond_distance
O1 C16 1.212(5)
O2 C19 1.213(5)
C1 H1 0.9300
C1 C2 1.387(5)
C1 C6 1.406(5)
C2 H2 0.9300
C2 C3 1.374(6)
C3 C4 1.384(5)
C3 C17 1.498(5)
C4 H4 0.9300
C4 C5 1.380(5)
C5 H5 0.9300
C5 C6 1.385(5)
C6 C7 1.460(5)
C7 H7 0.9300
C7 C8 1.339(5)
C8 C9 1.517(5)
C8 C16 1.500(5)
C9 H9 0.9800
C9 C10 1.527(5)
C9 C18 1.532(5)
C10 C11 1.393(6)
C10 C15 1.362(6)
C11 H11 0.9300
C11 C12 1.399(6)
C12 H12 0.9300
C12 C13 1.382(7)
C13 H13 0.9300
C13 C14 1.393(7)
C14 H14 0.9300
C14 C15 1.393(5)
C15 C16 1.478(6)
C17 H17A 0.9600
C17 H17B 0.9600
C17 H17C 0.9600
C18 H18A 0.9700
C18 H18B 0.9700
C18 C19 1.492(5)
C19 C20 1.484(6)
C20 H20A 0.9600
C20 H20B 0.9600
C20 H20C 0.9600

loop_
_geom_torsion_atom_site_label_1
_geom_torsion_atom_site_label_2
_geom_torsion_atom_site_label_3
_geom_torsion_atom_site_label_4
_geom_torsion
C1 C2 C3 C4 -1.9(6)
C1 C2 C3 C17 -179.8(4)
C1 C6 C7 C8 172.3(4)
C2 C1 C6 C5 1.8(5)
C2 C1 C6 C7 -179.6(3)
C2 C3 C4 C5 1.8(6)
C3 C4 C5 C6 0.2(6)
C4 C5 C6 C1 -1.9(5)
C4 C5 C6 C7 179.6(4)
C5 C6 C7 C8 -9.2(6)
C6 C1 C2 C3 0.2(6)
C6 C7 C8 C9 -2.1(7)
C6 C7 C8 C16 179.7(3)
C7 C8 C9 C10 172.9(4)
C7 C8 C9 C18 -67.3(5)
C7 C8 C16 O1 2.6(6)
C7 C8 C16 C15 -173.7(4)
C8 C9 C10 C11 -171.9(4)
C8 C9 C10 C15 7.2(4)
C8 C9 C18 C19 167.1(3)
C9 C8 C16 O1 -176.0(4)
C9 C8 C16 C15 7.7(4)
C9 C10 C11 C12 179.8(4)
C9 C10 C15 C14 179.4(4)
C9 C10 C15 C16 -2.7(4)
C9 C18 C19 O2 -8.3(6)
C9 C18 C19 C20 171.5(4)
C10 C9 C18 C19 -79.7(4)
C10 C11 C12 C13 0.1(7)
C10 C15 C16 O1 -179.4(4)
C10 C15 C16 C8 -3.1(4)
C11 C10 C15 C14 -1.5(6)
C11 C10 C15 C16 176.4(4)
C11 C12 C13 C14 -0.3(8)
C12 C13 C14 C15 -0.4(7)
C13 C14 C15 C10 1.3(6)
C13 C14 C15 C16 -176.2(4)
C14 C15 C16 O1 -1.6(7)
C14 C15 C16 C8 174.7(4)
C15 C10 C11 C12 0.7(6)
C16 C8 C9 C10 -8.8(4)
C16 C8 C9 C18 111.0(3)
C17 C3 C4 C5 179.7(4)
C18 C9 C10 C11 69.9(5)
C18 C9 C10 C15 -111.1(4)
